data_2243822
loop_
_publ_author_name
'Fecker, Ann Christin'
'Freytag, Matthias'
'Walter, Marc D.'
'Jones, Peter G.'

_publ_section_title
;
 Crystal structure of potassium triethylhydridoborate (`superhydride')
;
_journal_coeditor_code YZ2007
_journal_issue 6
_journal_name_full 'Acta Crystallographica Section E'
_journal_page_first 592
_journal_page_last 595
_journal_paper_doi 10.1107/S2056989021004734
_journal_volume 77
_journal_year 2021
_chemical_formula_iupac 'K +, C6 H16 B -'
_chemical_formula_moiety 'K +, C6 H16 B -'
_chemical_formula_sum 'C6 H16 B K'
_chemical_formula_weight 138.10
_chemical_name_common Superhydride
_chemical_name_systematic
;
Potassium triethylhydridoborate
;
_space_group_crystal_system orthorhombic
_space_group_IT_number 19
_space_group_name_Hall 'P 2ac 2ab'
_space_group_name_H-M_alt 'P 21 21 21'
_atom_sites_solution_hydrogens mixed
_atom_sites_solution_primary direct
_atom_sites_solution_secondary difmap
_audit_creation_method SHELXL-2018/3
_cell_angle_alpha 90
_cell_angle_beta 90
_cell_angle_gamma 90
_cell_formula_units_Z 4
_cell_length_a 7.4758(3)
_cell_length_b 7.6682(6)
_cell_length_c 14.8010(12)
_cell_measurement_reflns_used 2443
_cell_measurement_temperature 100(2)
_cell_measurement_theta_max 26.1130
_cell_measurement_theta_min 2.7460
_cell_volume 848.48(10)
_computing_cell_refinement
;
CrysAlisPro (Agilent, 2013)
;
_computing_data_collection
;
CrysAlisPro (Agilent, 2013)
;
_computing_data_reduction
;
CrysAlisPro (Agilent, 2013)
;
_computing_molecular_graphics
;
XP (Siemens, 1994)
;
_computing_publication_material
;
<i>SHELXL2018/3</i> (Sheldrick, 2015)
;
_computing_structure_refinement
;
<i>SHELXL2018/3</i> (Sheldrick, 2015)
;
_computing_structure_solution
;
SHELXS97 (Sheldrick, 2008)
;
_diffrn_ambient_temperature 100(2)
_diffrn_detector_area_resol_mean 16.1419
_diffrn_measured_fraction_theta_full 0.998
_diffrn_measured_fraction_theta_max 0.997
_diffrn_measurement_device_type 'Oxford Diffraction Xcalibur, Eos'
_diffrn_measurement_method '\w scans'
_diffrn_radiation_monochromator graphite
_diffrn_radiation_type MoK\a
_diffrn_radiation_wavelength 0.71073
_diffrn_reflns_av_R_equivalents 0.0599
_diffrn_reflns_av_unetI/netI 0.0508
_diffrn_reflns_limit_h_max 10
_diffrn_reflns_limit_h_min -10
_diffrn_reflns_limit_k_max 10
_diffrn_reflns_limit_k_min -10
_diffrn_reflns_limit_l_max 20
_diffrn_reflns_limit_l_min -20
_diffrn_reflns_number 13206
_diffrn_reflns_theta_full 30.000
_diffrn_reflns_theta_max 30.032
_diffrn_reflns_theta_min 2.752
_diffrn_source 'Enhance (Mo) X-ray Source'
_exptl_absorpt_coefficient_mu 0.535
_exptl_absorpt_correction_T_max 1.00000
_exptl_absorpt_correction_T_min 0.97607
_exptl_absorpt_correction_type multi-scan
_exptl_absorpt_process_details
;
(CrysAlisPro; Agilent, 2013)
;
_exptl_crystal_colour 'pale yellow'
_exptl_crystal_density_diffrn 1.081
_exptl_crystal_density_method 'not measured'
_exptl_crystal_description prism
_exptl_crystal_F_000 304
_exptl_crystal_size_max 0.3
_exptl_crystal_size_mid 0.2
_exptl_crystal_size_min 0.15
_refine_diff_density_max 0.204
_refine_diff_density_min -0.233
_refine_ls_abs_structure_details
;
Flack <i>x</i> determined using 806 quotients
[(<i>I</i>^+^)-(<i>I</i>^-^)]/[(<i>I</i>^+^)+(<i>I</i>^-^)]
(Parsons<i>et al.</i>, 2013)
;
_refine_ls_abs_structure_Flack -0.05(3)
_refine_ls_extinction_method none
_refine_ls_goodness_of_fit_ref 1.043
_refine_ls_hydrogen_treatment mixed
_refine_ls_matrix_type full
_refine_ls_number_parameters 80
_refine_ls_number_reflns 2441
_refine_ls_number_restraints 0
_refine_ls_restrained_S_all 1.043
_refine_ls_R_factor_all 0.0447
_refine_ls_R_factor_gt 0.0357
_refine_ls_shift/su_max 0.000
_refine_ls_shift/su_mean 0.000
_refine_ls_structure_factor_coef Fsqd
_refine_ls_weighting_details 'w=1/[\s^2^(Fo^2^)+(0.0251P)^2^+0.0172P] where P=(Fo^2^+2Fc^2^)/3'
_refine_ls_weighting_scheme calc
_refine_ls_wR_factor_gt 0.0641
_refine_ls_wR_factor_ref 0.0678
_reflns_number_gt 2182
_reflns_number_total 2441
_reflns_threshold_expression 'I > 2\s(I)'
_cod_data_source_file yz2007sup1.cif
_cod_data_source_block I
_cod_database_code 2243822
_shelx_space_group_comment
;
The symmetry employed for this shelxl refinement is uniquely defined
by the following loop, which should always be used as a source of
symmetry information in preference to the above space-group names.
They are only intended as comments.
;
_shelx_estimated_absorpt_t_min 0.856
_shelx_estimated_absorpt_t_max 0.924

loop_
_space_group_symop_operation_xyz
'x, y, z'
'-x+1/2, -y, z+1/2'
'-x, y+1/2, -z+1/2'
'x+1/2, -y+1/2, -z'

loop_
_atom_site_type_symbol
_atom_site_label
_atom_site_fract_x
_atom_site_fract_y
_atom_site_fract_z
_atom_site_U_iso_or_equiv
_atom_site_adp_type
_atom_site_calc_flag
_atom_site_occupancy
_atom_site_disorder_assembly
_atom_site_disorder_group
K K1 0.22297(6) 0.87358(6) 0.42934(3) 0.01798(12) Uani d 1 . .
B B1 0.2627(3) 0.6127(3) 0.59734(14) 0.0140(4) Uani d 1 . .
H H01 0.368(3) 0.680(3) 0.5467(14) 0.020(6) Uiso d 1 . .
C C1 0.3821(3) 0.5161(3) 0.67567(13) 0.0159(4) Uani d 1 . .
H H1B 0.457483 0.426196 0.646460 0.019 Uiso calc 1 . .
H H1A 0.463245 0.603494 0.702910 0.019 Uiso calc 1 . .
C C2 0.2753(3) 0.4296(3) 0.75137(15) 0.0260(5) Uani d 1 . .
H H2C 0.200842 0.517218 0.781547 0.039 Uiso calc 1 . .
H H2B 0.357773 0.377763 0.795257 0.039 Uiso calc 1 . .
H H2A 0.198637 0.338312 0.725885 0.039 Uiso calc 1 . .
C C3 0.1433(3) 0.4737(3) 0.53862(14) 0.0184(5) Uani d 1 . .
H H3B 0.053383 0.420846 0.579383 0.022 Uiso calc 1 . .
H H3A 0.077404 0.539343 0.491626 0.022 Uiso calc 1 . .
C C4 0.2465(3) 0.3262(3) 0.49238(16) 0.0271(5) Uani d 1 . .
H H4C 0.342593 0.375726 0.455348 0.041 Uiso calc 1 . .
H H4B 0.164952 0.259304 0.453846 0.041 Uiso calc 1 . .
H H4A 0.298115 0.249185 0.538342 0.041 Uiso calc 1 . .
C C5 0.1323(3) 0.7630(3) 0.64061(14) 0.0150(4) Uani d 1 . .
H H5B 0.067029 0.820394 0.590574 0.018 Uiso calc 1 . .
H H5A 0.042278 0.704783 0.679326 0.018 Uiso calc 1 . .
C C6 0.2249(3) 0.9042(3) 0.69656(16) 0.0270(5) Uani d 1 . .
H H6C 0.284544 0.850412 0.748517 0.041 Uiso calc 1 . .
H H6B 0.135728 0.988325 0.717930 0.041 Uiso calc 1 . .
H H6A 0.313644 0.964283 0.659107 0.041 Uiso calc 1 . .

loop_
_atom_site_aniso_label
_atom_site_aniso_U_11
_atom_site_aniso_U_22
_atom_site_aniso_U_33
_atom_site_aniso_U_12
_atom_site_aniso_U_13
_atom_site_aniso_U_23
K1 0.01299(19) 0.0216(2) 0.0194(2) 0.00053(18) -0.00233(19) 0.0028(2)
B1 0.0099(10) 0.0164(10) 0.0156(10) 0.0015(10) 0.0008(8) 0.0005(8)
C1 0.0112(10) 0.0187(10) 0.0178(11) 0.0003(8) 0.0013(8) 0.0028(9)
C2 0.0195(11) 0.0318(12) 0.0267(12) 0.0025(10) 0.0045(10) 0.0133(9)
C3 0.0145(10) 0.0199(11) 0.0207(11) 0.0033(8) -0.0003(8) -0.0018(8)
C4 0.0236(13) 0.0251(11) 0.0326(12) 0.0052(9) -0.0056(10) -0.0120(9)
C5 0.0130(10) 0.0163(10) 0.0158(10) -0.0002(8) -0.0018(8) -0.0013(8)
C6 0.0185(10) 0.0248(12) 0.0377(13) 0.0016(10) -0.0033(11) -0.0127(9)

loop_
_atom_type_symbol
_atom_type_description
_atom_type_scat_dispersion_real
_atom_type_scat_dispersion_imag
_atom_type_scat_source
C C 0.0033 0.0016 'International Tables Vol C Tables 4.2.6.8 and 6.1.1.4'
H H 0.0000 0.0000 'International Tables Vol C Tables 4.2.6.8 and 6.1.1.4'
B B 0.0013 0.0007 'International Tables Vol C Tables 4.2.6.8 and 6.1.1.4'
K K 0.2009 0.2494 'International Tables Vol C Tables 4.2.6.8 and 6.1.1.4'

loop_
_geom_angle_atom_site_label_1
_geom_angle_atom_site_label_2
_geom_angle_atom_site_label_3
_geom_angle_site_symmetry_1
_geom_angle_site_symmetry_3
_geom_angle
_geom_angle_publ_flag
C1 K1 B1 4_466 . 129.41(5) ?
C1 K1 C5 4_466 . 112.01(5) ?
B1 K1 C5 . . 29.10(5) ?
C1 K1 C3 4_466 4_566 137.56(5) ?
B1 K1 C3 . 4_566 91.22(5) ?
C5 K1 C3 . 4_566 98.42(5) ?
C1 K1 C5 4_466 4_566 132.18(5) ?
B1 K1 C5 . 4_566 87.74(5) ?
C5 K1 C5 . 4_566 113.18(5) ?
C3 K1 C5 4_566 4_566 46.63(5) ?
C1 K1 B1 4_466 4_466 28.23(5) ?
B1 K1 B1 . 4_466 101.50(5) ?
C5 K1 B1 . 4_466 84.95(5) ?
C3 K1 B1 4_566 4_466 157.94(5) ?
C5 K1 B1 4_566 4_466 150.39(5) ?
C1 K1 C2 4_466 2_564 78.93(6) ?
B1 K1 C2 . 2_564 99.69(6) ?
C5 K1 C2 . 2_564 122.65(5) ?
C3 K1 C2 4_566 2_564 109.29(5) ?
C5 K1 C2 4_566 2_564 64.15(5) ?
B1 K1 C2 4_466 2_564 86.47(5) ?
C1 K1 C3 4_466 . 109.21(5) ?
B1 K1 C3 . . 27.73(5) ?
C5 K1 C3 . . 46.18(5) ?
C3 K1 C3 4_566 . 113.21(5) ?
C5 K1 C3 4_566 . 91.37(5) ?
B1 K1 C3 4_466 . 84.88(5) ?
C2 K1 C3 2_564 . 76.61(5) ?
C1 K1 H01 4_466 . 148.8(5) ?
B1 K1 H01 . . 20.1(5) ?
C5 K1 H01 . . 44.7(5) ?
C3 K1 H01 4_566 . 73.1(5) ?
C5 K1 H01 4_566 . 69.0(5) ?
B1 K1 H01 4_466 . 121.4(5) ?
C2 K1 H01 2_564 . 97.1(5) ?
C3 K1 H01 . . 40.9(5) ?
C3 B1 C5 . . 109.90(16) y
C3 B1 C1 . . 112.16(16) y
C5 B1 C1 . . 111.40(16) y
C3 B1 K1 . . 86.80(11) ?
C5 B1 K1 . . 79.00(11) ?
C1 B1 K1 . . 151.74(13) ?
C3 B1 K1 . 4_566 119.99(12) ?
C5 B1 K1 . 4_566 127.85(13) ?
C1 B1 K1 . 4_566 63.51(10) ?
K1 B1 K1 . 4_566 89.12(5) ?
C3 B1 H01 . . 107.6(10) y
C5 B1 H01 . . 109.5(10) y
C1 B1 H01 . . 106.1(10) y
K1 B1 H01 . . 46.4(10) ?
K1 B1 H01 4_566 . 42.8(10) ?
C2 C1 B1 . . 115.49(18) ?
C2 C1 K1 . 4_566 156.25(14) ?
B1 C1 K1 . 4_566 88.26(11) ?
C2 C1 H1B . . 108.4 ?
B1 C1 H1B . . 108.4 ?
K1 C1 H1B 4_566 . 60.2 ?
C2 C1 H1A . . 108.4 ?
B1 C1 H1A . . 108.4 ?
K1 C1 H1A 4_566 . 61.0 ?
H1B C1 H1A . . 107.5 ?
C1 C2 K1 . 2_565 146.66(14) ?
C1 C2 H2C . . 109.5 ?
K1 C2 H2C 2_565 . 96.6 ?
C1 C2 H2B . . 109.5 ?
K1 C2 H2B 2_565 . 39.9 ?
H2C C2 H2B . . 109.5 ?
C1 C2 H2A . . 109.5 ?
K1 C2 H2A 2_565 . 79.5 ?
H2C C2 H2A . . 109.5 ?
H2B C2 H2A . . 109.5 ?
C4 C3 B1 . . 116.29(17) ?
C4 C3 K1 . 4_466 141.80(14) ?
B1 C3 K1 . 4_466 101.88(11) ?
C4 C3 K1 . . 110.68(14) ?
B1 C3 K1 . . 65.47(10) ?
K1 C3 K1 4_466 . 85.41(5) ?
C4 C3 H3B . . 108.2 ?
B1 C3 H3B . . 108.2 ?
K1 C3 H3B 4_466 . 55.0 ?
K1 C3 H3B . . 138.8 ?
C4 C3 H3A . . 108.2 ?
B1 C3 H3A . . 108.2 ?
K1 C3 H3A 4_466 . 57.4 ?
K1 C3 H3A . . 47.0 ?
H3B C3 H3A . . 107.4 ?
C3 C4 H4C . . 109.5 ?
C3 C4 H4B . . 109.5 ?
H4C C4 H4B . . 109.5 ?
C3 C4 H4A . . 109.5 ?
H4C C4 H4A . . 109.5 ?
H4B C4 H4A . . 109.5 ?
C6 C5 B1 . . 116.11(17) ?
C6 C5 K1 . . 103.74(13) ?
B1 C5 K1 . . 71.90(10) ?
C6 C5 K1 . 4_466 142.33(14) ?
B1 C5 K1 . 4_466 101.54(11) ?
K1 C5 K1 . 4_466 88.60(5) ?
C6 C5 H5B . . 108.3 ?
B1 C5 H5B . . 108.3 ?
K1 C5 H5B . . 44.0 ?
K1 C5 H5B 4_466 . 57.7 ?
C6 C5 H5A . . 108.3 ?
B1 C5 H5A . . 108.3 ?
K1 C5 H5A . . 143.3 ?
K1 C5 H5A 4_466 . 54.9 ?
H5B C5 H5A . . 107.4 ?
C5 C6 H6C . . 109.5 ?
C5 C6 H6B . . 109.5 ?
H6C C6 H6B . . 109.5 ?
C5 C6 H6A . . 109.5 ?
H6C C6 H6A . . 109.5 ?
H6B C6 H6A . . 109.5 ?
K1 H01 B1 . . 113.5(13) y
K1 H01 K1 . 4_566 126.7(9) y
H01 K1 H01 . 4_466 104.0(4) y

loop_
_geom_bond_atom_site_label_1
_geom_bond_atom_site_label_2
_geom_bond_site_symmetry_2
_geom_bond_distance
_geom_bond_publ_flag
K1 C1 4_466 3.103(2) y
K1 B1 . 3.205(2) y
K1 C5 . 3.310(2) y
K1 C3 4_566 3.387(2) y
K1 C5 4_566 3.396(2) y
K1 B1 4_466 3.465(2) y
K1 C2 2_564 3.513(2) ?
K1 C3 . 3.518(2) ?
K1 H01 . 2.53(2) y
K1 H5B . 2.69 y
K1 H01 4_466 2.71(2) y
K1 H1A 4_466 2.76 y
K1 H1B 4_466 2.75 y
K1 H2B 2_564 2.83 y
K1 H3B 4_566 2.93 y
K1 H3A . 2.93 y
K1 H5A 4_566 2.94 y
K1 H3A 4_566 2.97 y
K1 H5B 4_566 2.99 y
B1 C3 . 1.640(3) y
B1 C5 . 1.640(3) y
B1 C1 . 1.640(3) y
B1 H01 . 1.20(2) y
C1 C2 . 1.527(3) ?
C1 H1B . 0.9900 ?
C1 H1A . 0.9900 ?
C2 H2C . 0.9800 ?
C2 H2B . 0.9800 ?
C2 H2A . 0.9800 ?
C3 C4 . 1.530(3) ?
C3 H3B . 0.9900 ?
C3 H3A . 0.9900 ?
C4 H4C . 0.9800 ?
C4 H4B . 0.9800 ?
C4 H4A . 0.9800 ?
C5 C6 . 1.529(3) ?
C5 H5B . 0.9900 ?
C5 H5A . 0.9900 ?
C6 H6C . 0.9800 ?
C6 H6B . 0.9800 ?
C6 H6A . 0.9800 ?

loop_
_geom_torsion_atom_site_label_1
_geom_torsion_atom_site_label_2
_geom_torsion_atom_site_label_3
_geom_torsion_atom_site_label_4
_geom_torsion_site_symmetry_1
_geom_torsion_site_symmetry_2
_geom_torsion_site_symmetry_3
_geom_torsion_site_symmetry_4
_geom_torsion
_geom_torsion_publ_flag
C3 B1 C1 C2 . . . . -66.0(2) ?
C5 B1 C1 C2 . . . . 57.7(2) ?
K1 B1 C1 C2 . . . . 164.9(2) ?
K1 B1 C1 C2 4_566 . . . -179.55(19) ?
C3 B1 C1 K1 . . . 4_566 113.58(14) ?
C5 B1 C1 K1 . . . 4_566 -122.76(14) ?
K1 B1 C1 K1 . . . 4_566 -15.5(3) ?
B1 C1 C2 K1 . . . 2_565 161.9(2) ?
K1 C1 C2 K1 4_566 . . 2_565 -17.0(6) ?
C5 B1 C3 C4 . . . . 179.06(18) ?
C1 B1 C3 C4 . . . . -56.4(2) ?
K1 B1 C3 C4 . . . . 101.97(17) ?
K1 B1 C3 C4 4_566 . . . 14.8(2) ?
C5 B1 C3 K1 . . . 4_466 -2.19(17) ?
C1 B1 C3 K1 . . . 4_466 122.31(13) ?
K1 B1 C3 K1 . . . 4_466 -79.28(7) ?
K1 B1 C3 K1 4_566 . . 4_466 -166.41(7) ?
C5 B1 C3 K1 . . . . 77.09(14) ?
C1 B1 C3 K1 . . . . -158.41(16) ?
K1 B1 C3 K1 4_566 . . . -87.13(10) ?
C3 B1 C5 C6 . . . . -179.27(18) ?
C1 B1 C5 C6 . . . . 55.8(2) ?
K1 B1 C5 C6 . . . . -96.78(17) ?
K1 B1 C5 C6 4_566 . . . -16.6(3) ?
C3 B1 C5 K1 . . . . -82.48(14) ?
C1 B1 C5 K1 . . . . 152.57(16) ?
K1 B1 C5 K1 4_566 . . . 80.16(12) ?
C3 B1 C5 K1 . . . 4_466 2.19(17) ?
C1 B1 C5 K1 . . . 4_466 -122.76(14) ?
K1 B1 C5 K1 . . . 4_466 84.67(6) ?
K1 B1 C5 K1 4_566 . . 4_466 164.83(9) ?

_cod_database_fobs_code 2243822
